data_7214644
loop_
_publ_author_name
'Maekawa, Masahiko'
'Tominaga, Toshi'
'Sugimoto, Kunihisa'
'Okubo, Takashi'
'Kuroda--Sowa, Takayoshi'
'Munakata, Megumu'
'Kitagawa, Susumu'

_publ_section_title
;
 Structural controls of 2D sheet copper(i) ethylene and carbonyl
 coordination polymers directed by anions and solvents
;
_journal_issue 18
_journal_name_full CrystEngComm
_journal_page_first 5955
_journal_paper_doi 10.1039/c2ce25211b
_journal_volume 14
_journal_year 2012
_chemical_formula_moiety 'C38 H42 Cu4 N13, 4(B F4), 0.33(C O), 1.32(H)'
_chemical_formula_sum 'C38.32 H43.32 B4 Cu4 F16 N13 O0.33'
_chemical_formula_weight 1292.74
_space_group_IT_number 146
_symmetry_cell_setting trigonal
_symmetry_Int_Tables_number 146
_symmetry_space_group_name_Hall 'R 3'
_symmetry_space_group_name_H-M 'R 3 :H'
_atom_sites_solution_hydrogens geom
_atom_sites_solution_primary direct
_atom_sites_solution_secondary difmap
_cell_angle_alpha 90.00
_cell_angle_beta 90.00
_cell_angle_gamma 120.00
_cell_formula_units_Z 3
_cell_length_a 14.0511(8)
_cell_length_b 14.0511(8)
_cell_length_c 22.6054(16)
_cell_measurement_reflns_used 14763
_cell_measurement_temperature 130(2)
_cell_measurement_theta_max 27.48
_cell_measurement_theta_min 3.78
_cell_volume 3865.1(4)
_computing_structure_refinement 'SHELXL-97 (Sheldrick, 2008)'
_diffrn_ambient_temperature 130(2)
_diffrn_detector_area_resol_mean 7.31
_diffrn_measured_fraction_theta_full 0.991
_diffrn_measured_fraction_theta_max 0.991
_diffrn_measurement_device_type 'Rigaku Mercury'
_diffrn_measurement_method \w
_diffrn_radiation_monochromator graphite
_diffrn_radiation_source 'fine-focus rotating anode'
_diffrn_radiation_type MoK\a
_diffrn_radiation_wavelength 0.71070
_diffrn_reflns_av_R_equivalents 0.0232
_diffrn_reflns_av_sigmaI/netI 0.0227
_diffrn_reflns_limit_h_max 18
_diffrn_reflns_limit_h_min -17
_diffrn_reflns_limit_k_max 18
_diffrn_reflns_limit_k_min -18
_diffrn_reflns_limit_l_max 29
_diffrn_reflns_limit_l_min -29
_diffrn_reflns_number 14763
_diffrn_reflns_theta_full 27.45
_diffrn_reflns_theta_max 27.45
_diffrn_reflns_theta_min 3.98
_exptl_absorpt_coefficient_mu 1.733
_exptl_absorpt_correction_T_max 0.8458
_exptl_absorpt_correction_T_min 0.6244
_exptl_absorpt_correction_type multi-scan
_exptl_absorpt_process_details 'Jacobson, R. (1998) Private communication'
_exptl_crystal_colour red
_exptl_crystal_density_diffrn 1.666
_exptl_crystal_density_method 'not measured'
_exptl_crystal_description block
_exptl_crystal_F_000 1966
_exptl_crystal_size_max 0.30
_exptl_crystal_size_mid 0.20
_exptl_crystal_size_min 0.10
_refine_diff_density_max 1.067
_refine_diff_density_min -0.299
_refine_diff_density_rms 0.075
_refine_ls_abs_structure_details 'Flack H D (1983), Acta Cryst. A39, 876-881'
_refine_ls_abs_structure_Flack 0.054(15)
_refine_ls_extinction_method none
_refine_ls_goodness_of_fit_ref 1.106
_refine_ls_hydrogen_treatment noref
_refine_ls_matrix_type full
_refine_ls_number_parameters 232
_refine_ls_number_reflns 3920
_refine_ls_number_restraints 1
_refine_ls_restrained_S_all 1.106
_refine_ls_R_factor_all 0.0273
_refine_ls_R_factor_gt 0.0272
_refine_ls_shift/su_max 0.001
_refine_ls_shift/su_mean 0.000
_refine_ls_structure_factor_coef Fsqd
_refine_ls_weighting_details 'calc w=1/[\s^2^(Fo^2^)+(0.0450P)^2^+5.6213P] where P=(Fo^2^+2Fc^2^)/3'
_refine_ls_weighting_scheme calc
_refine_ls_wR_factor_gt 0.0722
_refine_ls_wR_factor_ref 0.0723
_reflns_number_gt 3908
_reflns_number_total 3920
_reflns_threshold_expression >2\s(I)
_cod_data_source_file c2ce25211b.txt
_cod_data_source_block {[Cu4(Me2bpm)3(C2H4)3(MeCN)](BF4)4_0.33MeOH}n
_cod_original_sg_symbol_H-M 'R 3'
_cod_database_code 7214644

loop_
_symmetry_equiv_pos_site_id
_symmetry_equiv_pos_as_xyz
1 'x, y, z'
2 '-y, x-y, z'
3 '-x+y, -x, z'
4 'x+2/3, y+1/3, z+1/3'
5 '-y+2/3, x-y+1/3, z+1/3'
6 '-x+y+2/3, -x+1/3, z+1/3'
7 'x+1/3, y+2/3, z+2/3'
8 '-y+1/3, x-y+2/3, z+2/3'
9 '-x+y+1/3, -x+2/3, z+2/3'

loop_
_atom_site_label
_atom_site_type_symbol
_atom_site_fract_x
_atom_site_fract_y
_atom_site_fract_z
_atom_site_U_iso_or_equiv
_atom_site_adp_type
_atom_site_occupancy
_atom_site_symmetry_multiplicity
_atom_site_calc_flag
_atom_site_refinement_flags
Cu1 Cu 0.86158(3) 0.70958(3) 0.795808(13) 0.01168(9) Uani 1 1 d .
Cu2 Cu 0.6667 0.3333 0.63456(2) 0.01071(13) Uani 1 3 d S
F1 F 0.5014(3) 0.4976(3) 0.89704(11) 0.0449(6) Uani 1 1 d .
F2 F 0.5316(2) 0.4350(2) 0.80962(12) 0.0335(6) Uani 1 1 d .
F3 F 0.3796(2) 0.4519(2) 0.82090(13) 0.0352(6) Uani 1 1 d .
F4 F 0.5491(2) 0.6045(2) 0.81529(14) 0.0367(7) Uani 1 1 d .
F5 F 0.3333 0.6667 0.55605(14) 0.0229(7) Uani 1 3 d S
F6 F 0.3996(3) 0.6272(3) 0.63790(10) 0.0349(6) Uani 1 1 d .
O1 O 0.3333 0.6667 0.2956(10) 0.061(5) Uiso 0.33 3 d SP
H1O H 0.3422 0.7269 0.3080 0.091 Uiso 0.11 1 calc PR
C15 C 0.3333 0.6667 0.2345(15) 0.063(8) Uiso 0.33 3 d SP
H15A H 0.4040 0.7261 0.2200 0.094 Uiso 0.11 1 calc PR
H15B H 0.2739 0.6778 0.2200 0.094 Uiso 0.11 1 calc PR
H15C H 0.3222 0.5960 0.2200 0.094 Uiso 0.11 1 calc PR
N1 N 0.7817(2) 0.9823(2) 0.76472(13) 0.0129(6) Uani 1 1 d .
N2 N 0.7966(2) 0.8200(2) 0.76928(13) 0.0133(6) Uani 1 1 d .
N3 N 0.6604(2) 0.4658(2) 0.66730(12) 0.0111(5) Uani 1 1 d .
N4 N 0.7494(2) 0.6204(2) 0.73254(12) 0.0119(5) Uani 1 1 d .
N5 N 0.6667 0.3333 0.5487(2) 0.0172(10) Uani 1 3 d S
C1 C 0.7831(3) 0.6282(4) 0.87218(16) 0.0295(10) Uani 1 1 d .
H1 H 0.7296 0.6469 0.8892 0.035 Uiso 1 1 calc R
H2 H 0.7582 0.5488 0.8738 0.035 Uiso 1 1 calc R
C2 C 0.8893(3) 0.6972(3) 0.88451(15) 0.0211(7) Uani 1 1 d .
H3 H 0.9344 0.6632 0.8941 0.025 Uiso 1 1 calc R
H4 H 0.9058 0.7614 0.9096 0.025 Uiso 1 1 calc R
C3 C 0.8238(3) 0.9213(3) 0.78617(13) 0.0134(6) Uani 1 1 d .
H5 H 0.8780 0.9538 0.8162 0.016 Uiso 1 1 calc R
C4 C 0.7168(3) 0.7728(3) 0.72861(16) 0.0121(6) Uani 1 1 d .
C5 C 0.6647(3) 0.8268(3) 0.70667(13) 0.0137(6) Uani 1 1 d .
H6 H 0.6051 0.7908 0.6798 0.016 Uiso 1 1 calc R
C6 C 0.7006(3) 0.9344(3) 0.72441(16) 0.0130(7) Uani 1 1 d .
C7 C 0.7272(3) 0.5224(3) 0.71303(15) 0.0117(6) Uani 1 1 d .
H7 H 0.7617 0.4884 0.7332 0.014 Uiso 1 1 calc R
C8 C 0.6919(3) 0.6638(3) 0.70680(14) 0.0115(6) Uani 1 1 d .
C9 C 0.6177(3) 0.6100(3) 0.66167(14) 0.0120(6) Uani 1 1 d .
H8 H 0.5756 0.6395 0.6454 0.014 Uiso 1 1 calc R
C10 C 0.6061(3) 0.5116(3) 0.64055(14) 0.0119(6) Uani 1 1 d .
C11 C 0.6540(3) 0.9990(3) 0.69804(17) 0.0187(7) Uani 1 1 d .
H9 H 0.6905 1.0729 0.7152 0.022 Uiso 1 1 calc R
H10 H 0.5751 0.9625 0.7064 0.022 Uiso 1 1 calc R
H11 H 0.6658 1.0041 0.6551 0.022 Uiso 1 1 calc R
C12 C 0.5367(3) 0.4562(3) 0.58769(13) 0.0149(6) Uani 1 1 d .
H12 H 0.5380 0.3884 0.5795 0.018 Uiso 1 1 calc R
H13 H 0.5655 0.5054 0.5534 0.018 Uiso 1 1 calc R
H14 H 0.4609 0.4386 0.5954 0.018 Uiso 1 1 calc R
C13 C 0.6667 0.3333 0.4983(3) 0.0230(12) Uani 1 3 d S
B1 B 0.4912(4) 0.4981(4) 0.83562(18) 0.0253(8) Uani 1 1 d .
B2 B 0.3333 0.6667 0.6186(2) 0.0138(10) Uani 1 3 d S
C14 C 0.6455(10) 0.3149(13) 0.4337(3) 0.018(2) Uiso 0.33 1 d P

loop_
_atom_site_aniso_label
_atom_site_aniso_U_11
_atom_site_aniso_U_22
_atom_site_aniso_U_33
_atom_site_aniso_U_23
_atom_site_aniso_U_13
_atom_site_aniso_U_12
Cu1 0.00995(19) 0.01304(18) 0.01014(14) -0.00066(13) -0.00079(17) 0.00431(17)
Cu2 0.01067(18) 0.01067(18) 0.0108(3) 0.000 0.000 0.00534(9)
F1 0.0419(17) 0.053(2) 0.0258(12) -0.0034(14) -0.0009(13) 0.0136(13)
F2 0.0262(13) 0.0344(15) 0.0433(14) -0.0078(12) -0.0004(11) 0.0176(12)
F3 0.0205(12) 0.0400(16) 0.0397(15) -0.0128(12) 0.0044(10) 0.0110(11)
F4 0.0310(14) 0.0262(13) 0.0447(16) 0.0002(12) 0.0119(12) 0.0082(11)
F5 0.0299(12) 0.0299(12) 0.0089(14) 0.000 0.000 0.0150(6)
F6 0.0441(16) 0.0563(18) 0.0250(10) 0.0008(12) -0.0051(12) 0.0406(15)
N1 0.0153(15) 0.0117(13) 0.0125(13) -0.0001(10) 0.0001(11) 0.0074(12)
N2 0.0135(14) 0.0144(14) 0.0128(13) -0.0006(11) -0.0009(10) 0.0076(12)
N3 0.0094(12) 0.0095(12) 0.0142(12) -0.0025(10) -0.0013(10) 0.0045(10)
N4 0.0112(13) 0.0124(13) 0.0117(12) 0.0007(10) 0.0000(10) 0.0057(11)
N5 0.0171(15) 0.0171(15) 0.018(2) 0.000 0.000 0.0085(7)
C1 0.028(2) 0.036(2) 0.0104(17) 0.0066(14) 0.0050(13) 0.0054(18)
C2 0.0235(19) 0.027(2) 0.0086(14) 0.0042(14) -0.0040(13) 0.0095(15)
C3 0.0140(14) 0.0125(16) 0.0150(13) -0.0018(12) -0.0014(10) 0.0077(13)
C4 0.0104(15) 0.0136(16) 0.0124(15) 0.0022(12) 0.0030(12) 0.0061(13)
C5 0.0143(15) 0.0145(17) 0.0141(13) -0.0033(13) -0.0038(11) 0.0084(15)
C6 0.0136(15) 0.0147(16) 0.0124(16) 0.0006(12) 0.0023(12) 0.0082(13)
C7 0.0122(15) 0.0116(14) 0.0117(13) -0.0014(10) -0.0029(11) 0.0063(13)
C8 0.0109(15) 0.0110(15) 0.0121(15) -0.0001(12) -0.0026(12) 0.0050(12)
C9 0.0125(14) 0.0124(15) 0.0126(14) -0.0019(11) -0.0038(11) 0.0074(12)
C10 0.0103(14) 0.0110(15) 0.0116(14) 0.0021(11) 0.0003(11) 0.0032(12)
C11 0.0261(19) 0.0159(17) 0.0199(17) -0.0025(13) -0.0058(14) 0.0149(16)
C12 0.0133(16) 0.0142(16) 0.0176(13) -0.0030(14) -0.0035(14) 0.0072(12)
C13 0.0266(18) 0.0266(18) 0.016(3) 0.000 0.000 0.0133(9)
B1 0.020(2) 0.027(2) 0.0242(18) -0.0022(18) 0.0050(18) 0.0078(17)
B2 0.0165(16) 0.0165(16) 0.008(2) 0.000 0.000 0.0082(8)

loop_
_atom_type_symbol
_atom_type_description
_atom_type_scat_dispersion_real
_atom_type_scat_dispersion_imag
_atom_type_scat_source
C C 0.0033 0.0016 'International Tables Vol C Tables 4.2.6.8 and 6.1.1.4'
H H 0.0000 0.0000 'International Tables Vol C Tables 4.2.6.8 and 6.1.1.4'
N N 0.0061 0.0033 'International Tables Vol C Tables 4.2.6.8 and 6.1.1.4'
Cu Cu 0.3201 1.2651 'International Tables Vol C Tables 4.2.6.8 and 6.1.1.4'
F F 0.0171 0.0103 'International Tables Vol C Tables 4.2.6.8 and 6.1.1.4'
B B 0.0013 0.0007 'International Tables Vol C Tables 4.2.6.8 and 6.1.1.4'
O O 0.0106 0.0060 'International Tables Vol C Tables 4.2.6.8 and 6.1.1.4'

loop_
_geom_angle_atom_site_label_1
_geom_angle_atom_site_label_2
_geom_angle_atom_site_label_3
_geom_angle
_geom_angle_site_symmetry_1
_geom_angle_site_symmetry_3
N4 Cu1 N1 113.80(12) . 2_765
N4 Cu1 C1 102.28(14) . .
N1 Cu1 C1 138.30(14) 2_765 .
N4 Cu1 C2 138.76(14) . .
N1 Cu1 C2 101.40(14) 2_765 .
C1 Cu1 C2 37.91(16) . .
N4 Cu1 N2 77.26(11) . .
N1 Cu1 N2 99.47(10) 2_765 .
C1 Cu1 N2 108.54(16) . .
C2 Cu1 N2 118.50(14) . .
N5 Cu2 N3 111.21(8) . 3_665
N5 Cu2 N3 111.21(8) . 2_655
N3 Cu2 N3 107.68(8) 3_665 2_655
N5 Cu2 N3 111.21(8) . .
N3 Cu2 N3 107.68(8) 3_665 .
N3 Cu2 N3 107.68(8) 2_655 .
C15 O1 H1O 109.5 . .
O1 C15 H15A 109.5 . .
O1 C15 H15B 109.5 . .
H15A C15 H15B 109.5 . .
O1 C15 H15C 109.5 . .
H15A C15 H15C 109.5 . .
H15B C15 H15C 109.5 . .
C6 N1 C3 117.0(3) . .
C6 N1 Cu1 126.1(2) . 3_675
C3 N1 Cu1 116.8(2) . 3_675
C3 N2 C4 116.6(3) . .
C3 N2 Cu1 131.7(2) . .
C4 N2 Cu1 111.8(2) . .
C7 N3 C10 116.7(3) . .
C7 N3 Cu2 118.5(2) . .
C10 N3 Cu2 123.9(2) . .
C7 N4 C8 116.0(3) . .
C7 N4 Cu1 125.6(2) . .
C8 N4 Cu1 118.4(2) . .
C13 N5 Cu2 180.000(1) . .
C2 C1 Cu1 71.3(2) . .
C2 C1 H1 116.5 . .
Cu1 C1 H1 116.5 . .
C2 C1 H2 116.5 . .
Cu1 C1 H2 116.5 . .
H1 C1 H2 113.5 . .
C1 C2 Cu1 70.8(2) . .
C1 C2 H3 116.5 . .
Cu1 C2 H3 116.5 . .
C1 C2 H4 116.5 . .
Cu1 C2 H4 116.5 . .
H3 C2 H4 113.5 . .
N2 C3 N1 126.3(3) . .
N2 C3 H5 116.8 . .
N1 C3 H5 116.8 . .
N2 C4 C5 121.1(3) . .
N2 C4 C8 116.6(3) . .
C5 C4 C8 122.3(3) . .
C4 C5 C6 119.2(3) . .
C4 C5 H6 120.4 . .
C6 C5 H6 120.4 . .
N1 C6 C5 119.6(3) . .
N1 C6 C11 119.2(3) . .
C5 C6 C11 121.2(3) . .
N4 C7 N3 126.6(3) . .
N4 C7 H7 116.7 . .
N3 C7 H7 116.7 . .
N4 C8 C9 121.6(3) . .
N4 C8 C4 115.9(3) . .
C9 C8 C4 122.5(3) . .
C8 C9 C10 118.6(3) . .
C8 C9 H8 120.7 . .
C10 C9 H8 120.7 . .
N3 C10 C9 120.1(3) . .
N3 C10 C12 119.0(3) . .
C9 C10 C12 120.9(3) . .
C6 C11 H9 109.5 . .
C6 C11 H10 109.5 . .
H9 C11 H10 109.5 . .
C6 C11 H11 109.5 . .
H9 C11 H11 109.5 . .
H10 C11 H11 109.5 . .
C10 C12 H12 109.5 . .
C10 C12 H13 109.5 . .
H12 C12 H13 109.5 . .
C10 C12 H14 109.5 . .
H12 C12 H14 109.5 . .
H13 C12 H14 109.5 . .
N5 C13 C14 169.1(4) . 2_655
N5 C13 C14 169.1(4) . 3_665
C14 C13 C14 18.8(6) 2_655 3_665
N5 C13 C14 169.1(4) . .
C14 C13 C14 18.8(6) 2_655 .
C14 C13 C14 18.8(6) 3_665 .
F4 B1 F1 109.3(4) . .
F4 B1 F2 110.0(3) . .
F1 B1 F2 109.8(4) . .
F4 B1 F3 109.9(3) . .
F1 B1 F3 109.1(4) . .
F2 B1 F3 108.7(4) . .
F6 B2 F6 110.3(2) 2_665 3_565
F6 B2 F6 110.3(2) 2_665 .
F6 B2 F6 110.3(2) 3_565 .
F6 B2 F5 108.6(2) 2_665 .
F6 B2 F5 108.6(2) 3_565 .
F6 B2 F5 108.6(2) . .
C14 C14 C14 60.000(17) 3_665 2_655
C14 C14 C13 80.6(3) 3_665 .
C14 C14 C13 80.6(3) 2_655 .

loop_
_geom_bond_atom_site_label_1
_geom_bond_atom_site_label_2
_geom_bond_distance
_geom_bond_site_symmetry_2
Cu1 N4 2.031(3) .
Cu1 N1 2.032(3) 2_765
Cu1 C1 2.060(4) .
Cu1 C2 2.066(3) .
Cu1 N2 2.240(3) .
Cu2 N5 1.940(5) .
Cu2 N3 2.046(3) 3_665
Cu2 N3 2.046(3) 2_655
Cu2 N3 2.046(3) .
F1 B1 1.396(5) .
F2 B1 1.400(5) .
F3 B1 1.404(5) .
F4 B1 1.376(6) .
F5 B2 1.413(6) .
F6 B2 1.372(3) .
O1 C15 1.38(4) .
O1 H1O 0.8400 .
C15 H15A 0.9800 .
C15 H15B 0.9800 .
C15 H15C 0.9800 .
N1 C6 1.348(5) .
N1 C3 1.351(5) .
N1 Cu1 2.032(3) 3_675
N2 C3 1.331(5) .
N2 C4 1.341(5) .
N3 C7 1.354(4) .
N3 C10 1.361(4) .
N4 C7 1.326(5) .
N4 C8 1.362(4) .
N5 C13 1.140(7) .
C1 C2 1.340(6) .
C1 H1 0.9900 .
C1 H2 0.9900 .
C2 H3 0.9900 .
C2 H4 0.9900 .
C3 H5 0.9500 .
C4 C5 1.382(5) .
C4 C8 1.476(5) .
C5 C6 1.392(5) .
C5 H6 0.9500 .
C6 C11 1.484(5) .
C7 H7 0.9500 .
C8 C9 1.382(4) .
C9 C10 1.393(5) .
C9 H8 0.9500 .
C10 C12 1.491(4) .
C11 H9 0.9800 .
C11 H10 0.9800 .
C11 H11 0.9800 .
C12 H12 0.9800 .
C12 H13 0.9800 .
C12 H14 0.9800 .
C13 C14 1.486(9) 2_655
C13 C14 1.486(9) 3_665
C13 C14 1.486(9) .
B2 F6 1.372(3) 2_665
B2 F6 1.372(3) 3_565
C14 C14 0.485(17) 3_665
C14 C14 0.485(17) 2_655
